data_4329518
loop_
_publ_author_name
'Wenlong Yin'
'Kai Feng'
'Wendong Wang'
'Youguo Shi'
'Wenyu Hao'
'Jiyong Yao'
'Yicheng Wu'

_publ_section_title
;
 Syntheses, Structures, Optical and Magnetic Properties of Ba2MLnSe5 (M =
 Ga, In; Ln= Y, Nd, Sm, Gd, Dy, Er)
;
_journal_name_full 'Inorganic Chemistry'
_journal_page_first 6860
_journal_page_last 6867
_journal_paper_doi 10.1021/ic300604a
_journal_volume 51
_journal_year 2012
_chemical_formula_sum 'Ba2 In Se5 Y'
_chemical_formula_weight 873.21
_space_group_IT_number 36
_symmetry_cell_setting orthorhombic
_symmetry_space_group_name_Hall 'C 2c -2'
_symmetry_space_group_name_H-M 'C m c 21'
_atom_sites_solution_primary direct
_atom_sites_solution_secondary difmap
_audit_creation_method SHELXL-97
_audit_update_record
;
2012-03-19 # Formatted by publCIF
;
_cell_angle_alpha 90.00
_cell_angle_beta 90.00
_cell_angle_gamma 90.00
_cell_formula_units_Z 4
_cell_length_a 4.2519(9)
_cell_length_b 18.740(4)
_cell_length_c 13.271(3)
_cell_measurement_reflns_used 2227
_cell_measurement_temperature 153(2)
_cell_measurement_theta_max 30.0229
_cell_measurement_theta_min 2.1735
_cell_volume 1057.4(4)
_computing_cell_refinement 'CrystalClear (Rigaku Inc., 2008)'
_computing_data_collection 'CrystalClear (Rigaku Inc., 2008)'
_computing_data_reduction 'CrystalClear (Rigaku Inc., 2008)'
_computing_molecular_graphics 'SHELXL-97 (Sheldrick, 1997)'
_computing_publication_material Diamond
_computing_structure_refinement 'SHELXL-97 (Sheldrick, 1997)'
_computing_structure_solution 'SHELXS-97 (Sheldrick, 1990)'
_diffrn_ambient_temperature 153(2)
_diffrn_detector_area_resol_mean 28.5714
_diffrn_measured_fraction_theta_full 0.998
_diffrn_measured_fraction_theta_max 0.998
_diffrn_measurement_device_type 'Rigaku AFC10 diffractometer'
_diffrn_measurement_method dtprofit.ref
_diffrn_radiation_monochromator 'Graphite Monochromator'
_diffrn_radiation_source 'Rotating Anode'
_diffrn_radiation_type MoK\a
_diffrn_radiation_wavelength 0.71073
_diffrn_reflns_av_R_equivalents 0.0372
_diffrn_reflns_av_sigmaI/netI 0.0534
_diffrn_reflns_limit_h_max 5
_diffrn_reflns_limit_h_min -5
_diffrn_reflns_limit_k_max 26
_diffrn_reflns_limit_k_min -19
_diffrn_reflns_limit_l_max 11
_diffrn_reflns_limit_l_min -18
_diffrn_reflns_number 4760
_diffrn_reflns_theta_full 30.02
_diffrn_reflns_theta_max 30.02
_diffrn_reflns_theta_min 2.17
_exptl_absorpt_coefficient_mu 32.070
_exptl_absorpt_correction_T_max 0.094
_exptl_absorpt_correction_T_min 0.060
_exptl_absorpt_correction_type numerical
_exptl_absorpt_process_details 'face indexed'
_exptl_crystal_colour red
_exptl_crystal_density_diffrn 5.485
_exptl_crystal_description chip
_exptl_crystal_F_000 1480
_exptl_crystal_size_max 0.0950
_exptl_crystal_size_mid 0.0800
_exptl_crystal_size_min 0.0730
_refine_diff_density_max 1.521
_refine_diff_density_min -1.606
_refine_diff_density_rms 0.269
_refine_ls_abs_structure_details 'Flack H D (1983), Acta Cryst. A39, 876-881'
_refine_ls_abs_structure_Flack 0.013(10)
_refine_ls_extinction_coef 0.00026(2)
_refine_ls_extinction_expression Fc^*^=kFc[1+0.001xFc^2^\l^3^/sin(2\q)]^-1/4^
_refine_ls_extinction_method SHELXL
_refine_ls_goodness_of_fit_ref 0.880
_refine_ls_matrix_type full
_refine_ls_number_parameters 56
_refine_ls_number_reflns 1491
_refine_ls_number_restraints 1
_refine_ls_restrained_S_all 0.880
_refine_ls_R_factor_all 0.0226
_refine_ls_R_factor_gt 0.0211
_refine_ls_shift/su_max 0.017
_refine_ls_shift/su_mean 0.002
_refine_ls_structure_factor_coef Fsqd
_refine_ls_weighting_details 'calc w=1/[\s^2^(Fo^2^)+(0.0100P)^2^+0.0000P] where P=(Fo^2^+2Fc^2^)/3'
_refine_ls_weighting_scheme calc
_refine_ls_wR_factor_gt 0.0413
_refine_ls_wR_factor_ref 0.0417
_reflns_number_gt 1433
_reflns_number_total 1491
_reflns_threshold_expression >2sigma(I)
_cod_data_source_file ic300604a_si_001_07.cif
_cod_data_source_block Ba2InYSe5
_cod_database_code 4329518

loop_
_symmetry_equiv_pos_as_xyz
'x, y, z'
'-x, -y, z+1/2'
'x, -y, z+1/2'
'-x, y, z'
'x+1/2, y+1/2, z'
'-x+1/2, -y+1/2, z+1/2'
'x+1/2, -y+1/2, z+1/2'
'-x+1/2, y+1/2, z'

loop_
_atom_site_label
_atom_site_type_symbol
_atom_site_fract_x
_atom_site_fract_y
_atom_site_fract_z
_atom_site_U_iso_or_equiv
_atom_site_adp_type
_atom_site_occupancy
_atom_site_symmetry_multiplicity
_atom_site_calc_flag
_atom_site_refinement_flags
Ba1 Ba 1.0000 0.86746(3) 0.68669(4) 0.00559(12) Uani 1 2 d S
Ba2 Ba 1.0000 0.88292(3) 0.31845(4) 0.00561(12) Uani 1 2 d S
In In 1.0000 0.55186(4) 0.56318(5) 0.00696(14) Uani 1 2 d S
Y Y 1.0000 0.78898(5) 0.98196(7) 0.00305(18) Uani 1 2 d S
Se1 Se 1.0000 0.64295(5) 1.00000(8) 0.00555(19) Uani 1 2 d S
Se2 Se 1.0000 0.70901(5) 0.34192(7) 0.0053(2) Uani 1 2 d S
Se3 Se 1.0000 0.68695(5) 0.63035(8) 0.0062(2) Uani 1 2 d S
Se4 Se 1.0000 0.49508(5) 0.73402(8) 0.00552(19) Uani 1 2 d S
Se5 Se 1.0000 0.94983(5) 0.95032(7) 0.0062(2) Uani 1 2 d S

loop_
_atom_site_aniso_label
_atom_site_aniso_U_11
_atom_site_aniso_U_22
_atom_site_aniso_U_33
_atom_site_aniso_U_23
_atom_site_aniso_U_13
_atom_site_aniso_U_12
Ba1 0.0033(2) 0.0057(3) 0.0078(3) 0.0002(2) 0.000 0.000
Ba2 0.0038(2) 0.0059(3) 0.0071(3) 0.0013(2) 0.000 0.000
In 0.0040(3) 0.0090(4) 0.0078(3) 0.0007(3) 0.000 0.000
Y 0.0015(4) 0.0030(4) 0.0046(5) -0.0002(3) 0.000 0.000
Se1 0.0042(4) 0.0056(5) 0.0068(5) 0.0004(4) 0.000 0.000
Se2 0.0035(4) 0.0064(5) 0.0061(5) -0.0019(4) 0.000 0.000
Se3 0.0060(4) 0.0047(5) 0.0079(5) 0.0001(4) 0.000 0.000
Se4 0.0052(4) 0.0038(5) 0.0075(5) -0.0001(4) 0.000 0.000
Se5 0.0047(5) 0.0063(5) 0.0075(5) 0.0014(4) 0.000 0.000

loop_
_atom_type_symbol
_atom_type_description
_atom_type_scat_dispersion_real
_atom_type_scat_dispersion_imag
_atom_type_scat_source
Se Se -0.0929 2.2259 'International Tables Vol C Tables 4.2.6.8 and 6.1.1.4'
Y Y -2.7962 3.5667 'International Tables Vol C Tables 4.2.6.8 and 6.1.1.4'
In In -0.7276 1.3100 'International Tables Vol C Tables 4.2.6.8 and 6.1.1.4'
Ba Ba -0.3244 2.2819 'International Tables Vol C Tables 4.2.6.8 and 6.1.1.4'

loop_
_geom_angle_atom_site_label_1
_geom_angle_atom_site_label_2
_geom_angle_atom_site_label_3
_geom_angle
_geom_angle_site_symmetry_1
_geom_angle_site_symmetry_3
Se4 Ba1 Se4 81.38(3) 5 5_455
Se4 Ba1 Se1 127.84(3) 5 6_664
Se4 Ba1 Se1 76.46(2) 5_455 6_664
Se4 Ba1 Se1 76.46(2) 5 6_764
Se4 Ba1 Se1 127.84(3) 5_455 6_764
Se1 Ba1 Se1 81.09(3) 6_664 6_764
Se4 Ba1 Se2 77.15(3) 5 6_765
Se4 Ba1 Se2 128.34(3) 5_455 6_765
Se1 Ba1 Se2 150.30(3) 6_664 6_765
Se1 Ba1 Se2 91.62(2) 6_764 6_765
Se4 Ba1 Se2 128.34(3) 5 6_665
Se4 Ba1 Se2 77.15(3) 5_455 6_665
Se1 Ba1 Se2 91.62(2) 6_664 6_665
Se1 Ba1 Se2 150.30(3) 6_764 6_665
Se2 Ba1 Se2 80.54(3) 6_765 6_665
Se4 Ba1 Se3 139.261(15) 5 .
Se4 Ba1 Se3 139.261(15) 5_455 .
Se1 Ba1 Se3 77.19(2) 6_664 .
Se1 Ba1 Se3 77.19(2) 6_764 .
Se2 Ba1 Se3 73.12(3) 6_765 .
Se2 Ba1 Se3 73.12(3) 6_665 .
Se4 Ba1 Se5 61.82(2) 5 .
Se4 Ba1 Se5 61.82(2) 5_455 .
Se1 Ba1 Se5 135.821(18) 6_664 .
Se1 Ba1 Se5 135.821(18) 6_764 .
Se2 Ba1 Se5 66.60(3) 6_765 .
Se2 Ba1 Se5 66.60(3) 6_665 .
Se3 Ba1 Se5 126.27(3) . .
Se4 Ba1 Y 94.44(3) 5 .
Se4 Ba1 Y 94.44(3) 5_455 .
Se1 Ba1 Y 133.492(19) 6_664 .
Se1 Ba1 Y 133.492(19) 6_764 .
Se2 Ba1 Y 42.310(16) 6_765 .
Se2 Ba1 Y 42.310(16) 6_665 .
Se3 Ba1 Y 81.89(2) . .
Se5 Ba1 Y 44.38(2) . .
Se4 Ba1 Ba1 49.312(15) 5 1_655
Se4 Ba1 Ba1 130.688(15) 5_455 1_655
Se1 Ba1 Ba1 130.546(15) 6_664 1_655
Se1 Ba1 Ba1 49.454(15) 6_764 1_655
Se2 Ba1 Ba1 49.729(15) 6_765 1_655
Se2 Ba1 Ba1 130.271(15) 6_665 1_655
Se3 Ba1 Ba1 90.0 . 1_655
Se5 Ba1 Ba1 90.0 . 1_655
Y Ba1 Ba1 90.0 . 1_655
Se4 Ba1 Ba1 130.688(15) 5 1_455
Se4 Ba1 Ba1 49.312(15) 5_455 1_455
Se1 Ba1 Ba1 49.454(15) 6_664 1_455
Se1 Ba1 Ba1 130.546(15) 6_764 1_455
Se2 Ba1 Ba1 130.271(15) 6_765 1_455
Se2 Ba1 Ba1 49.729(15) 6_665 1_455
Se3 Ba1 Ba1 90.0 . 1_455
Se5 Ba1 Ba1 90.0 . 1_455
Y Ba1 Ba1 90.0 . 1_455
Ba1 Ba1 Ba1 180.00(3) 1_655 1_455
Se1 Ba2 Se1 81.72(3) 6_764 6_664
Se1 Ba2 Se2 77.35(2) 6_764 .
Se1 Ba2 Se2 77.35(2) 6_664 .
Se1 Ba2 Se4 86.21(2) 6_764 6_764
Se1 Ba2 Se4 140.58(3) 6_664 6_764
Se2 Ba2 Se4 135.915(19) . 6_764
Se1 Ba2 Se4 140.58(3) 6_764 6_664
Se1 Ba2 Se4 86.21(2) 6_664 6_664
Se2 Ba2 Se4 135.915(19) . 6_664
Se4 Ba2 Se4 79.72(3) 6_764 6_664
Se1 Ba2 Se3 149.64(3) 6_764 6_664
Se1 Ba2 Se3 94.30(2) 6_664 6_664
Se2 Ba2 Se3 72.43(2) . 6_664
Se4 Ba2 Se3 113.75(3) 6_764 6_664
Se4 Ba2 Se3 68.34(2) 6_664 6_664
Se1 Ba2 Se3 94.30(2) 6_764 6_764
Se1 Ba2 Se3 149.64(3) 6_664 6_764
Se2 Ba2 Se3 72.43(2) . 6_764
Se4 Ba2 Se3 68.34(3) 6_764 6_764
Se4 Ba2 Se3 113.75(3) 6_664 6_764
Se3 Ba2 Se3 74.05(3) 6_664 6_764
Se1 Ba2 Se5 76.63(2) 6_764 2_774
Se1 Ba2 Se5 76.63(2) 6_664 2_774
Se2 Ba2 Se5 145.37(3) . 2_774
Se4 Ba2 Se5 64.08(2) 6_764 2_774
Se4 Ba2 Se5 64.08(2) 6_664 2_774
Se3 Ba2 Se5 131.95(2) 6_664 2_774
Se3 Ba2 Se5 131.95(2) 6_764 2_774
Se1 Ba2 Ba2 130.861(15) 6_764 1_455
Se1 Ba2 Ba2 49.139(15) 6_664 1_455
Se2 Ba2 Ba2 90.0 . 1_455
Se4 Ba2 Ba2 129.861(15) 6_764 1_455
Se4 Ba2 Ba2 50.139(15) 6_664 1_455
Se3 Ba2 Ba2 52.975(14) 6_664 1_455
Se3 Ba2 Ba2 127.025(14) 6_764 1_455
Se5 Ba2 Ba2 90.0 2_774 1_455
Se1 Ba2 Ba2 49.139(16) 6_764 1_655
Se1 Ba2 Ba2 130.861(16) 6_664 1_655
Se2 Ba2 Ba2 90.0 . 1_655
Se4 Ba2 Ba2 50.139(15) 6_764 1_655
Se4 Ba2 Ba2 129.861(15) 6_664 1_655
Se3 Ba2 Ba2 127.025(14) 6_664 1_655
Se3 Ba2 Ba2 52.975(14) 6_764 1_655
Se5 Ba2 Ba2 90.0 2_774 1_655
Ba2 Ba2 Ba2 180.00(3) 1_455 1_655
Se1 Ba2 Y 80.92(2) 6_764 6_664
Se1 Ba2 Y 38.188(19) 6_664 6_664
Se2 Ba2 Y 39.569(17) . 6_664
Se4 Ba2 Y 167.094(19) 6_764 6_664
Se4 Ba2 Y 111.056(19) 6_664 6_664
Se3 Ba2 Y 77.74(2) 6_664 6_664
Se3 Ba2 Y 111.46(3) 6_764 6_664
Se5 Ba2 Y 113.35(2) 2_774 6_664
Ba2 Ba2 Y 61.306(9) 1_455 6_664
Ba2 Ba2 Y 118.694(9) 1_655 6_664
Se1 Ba2 Y 38.188(19) 6_764 6_764
Se1 Ba2 Y 80.92(2) 6_664 6_764
Se2 Ba2 Y 39.569(17) . 6_764
Se4 Ba2 Y 111.056(19) 6_764 6_764
Se4 Ba2 Y 167.095(19) 6_664 6_764
Se3 Ba2 Y 111.46(3) 6_664 6_764
Se3 Ba2 Y 77.74(2) 6_764 6_764
Se5 Ba2 Y 113.35(2) 2_774 6_764
Ba2 Ba2 Y 118.694(9) 1_455 6_764
Ba2 Ba2 Y 61.306(9) 1_655 6_764
Y Ba2 Y 57.388(18) 6_664 6_764
Se4 In Se5 121.07(3) . 6_664
Se4 In Se5 121.07(3) . 6_764
Se5 In Se5 109.66(5) 6_664 6_764
Se4 In Se3 95.74(4) . .
Se5 In Se3 101.70(3) 6_664 .
Se5 In Se3 101.70(3) 6_764 .
Se1 Y Se2 94.05(3) . 6_665
Se1 Y Se2 94.05(3) . 6_765
Se2 Y Se2 97.67(4) 6_665 6_765
Se1 Y Se3 95.44(3) . 6_765
Se2 Y Se3 170.25(4) 6_665 6_765
Se2 Y Se3 83.92(3) 6_765 6_765
Se1 Y Se3 95.44(3) . 6_665
Se2 Y Se3 83.92(3) 6_665 6_665
Se2 Y Se3 170.25(4) 6_765 6_665
Se3 Y Se3 92.92(4) 6_765 6_665
Se1 Y Se5 177.07(5) . .
Se2 Y Se5 84.03(3) 6_665 .
Se2 Y Se5 84.03(3) 6_765 .
Se3 Y Se5 86.58(3) 6_765 .
Se3 Y Se5 86.58(3) 6_665 .
Se1 Y Ba1 115.57(4) . .
Se2 Y Ba1 51.62(2) 6_665 .
Se2 Y Ba1 51.62(2) 6_765 .
Se3 Y Ba1 125.07(3) 6_765 .
Se3 Y Ba1 125.07(3) 6_665 .
Se5 Y Ba1 61.49(3) . .
Se1 Y Ba2 47.00(2) . 6_665
Se2 Y Ba2 47.60(2) 6_665 6_665
Se2 Y Ba2 92.79(3) 6_765 6_665
Se3 Y Ba2 142.09(3) 6_765 6_665
Se3 Y Ba2 95.33(2) 6_665 6_665
Se5 Y Ba2 130.76(3) . 6_665
Ba1 Y Ba2 78.28(2) . 6_665
Se1 Y Ba2 47.00(2) . 6_765
Se2 Y Ba2 92.79(3) 6_665 6_765
Se2 Y Ba2 47.60(2) 6_765 6_765
Se3 Y Ba2 95.33(2) 6_765 6_765
Se3 Y Ba2 142.09(3) 6_665 6_765
Se5 Y Ba2 130.76(3) . 6_765
Ba1 Y Ba2 78.28(2) . 6_765
Ba2 Y Ba2 57.388(18) 6_665 6_765
Y Se1 Ba2 94.82(3) . 6_665
Y Se1 Ba2 94.82(3) . 6_765
Ba2 Se1 Ba2 81.72(3) 6_665 6_765
Y Se1 Ba1 97.21(3) . 6_765
Ba2 Se1 Ba1 167.98(3) 6_665 6_765
Ba2 Se1 Ba1 97.325(19) 6_765 6_765
Y Se1 Ba1 97.21(3) . 6_665
Ba2 Se1 Ba1 97.325(19) 6_665 6_665
Ba2 Se1 Ba1 167.98(3) 6_765 6_665
Ba1 Se1 Ba1 81.09(3) 6_765 6_665
Y Se2 Y 97.67(4) 6_764 6_664
Y Se2 Ba2 92.83(3) 6_764 .
Y Se2 Ba2 92.83(3) 6_664 .
Y Se2 Ba1 154.77(4) 6_764 6_664
Y Se2 Ba1 86.07(2) 6_664 6_664
Ba2 Se2 Ba1 111.97(3) . 6_664
Y Se2 Ba1 86.07(2) 6_764 6_764
Y Se2 Ba1 154.77(4) 6_664 6_764
Ba2 Se2 Ba1 111.97(3) . 6_764
Ba1 Se2 Ba1 80.54(3) 6_664 6_764
In Se3 Y 85.53(3) . 6_664
In Se3 Y 85.53(3) . 6_764
Y Se3 Y 92.92(4) 6_664 6_764
In Se3 Ba1 173.07(4) . .
Y Se3 Ba1 89.70(3) 6_664 .
Y Se3 Ba1 89.70(3) 6_764 .
In Se3 Ba2 83.40(3) . 6_765
Y Se3 Ba2 165.53(3) 6_664 6_765
Y Se3 Ba2 95.47(2) 6_764 6_765
Ba1 Se3 Ba2 102.09(3) . 6_765
In Se3 Ba2 83.40(3) . 6_665
Y Se3 Ba2 95.47(2) 6_664 6_665
Y Se3 Ba2 165.53(3) 6_764 6_665
Ba1 Se3 Ba2 102.09(3) . 6_665
Ba2 Se3 Ba2 74.05(3) 6_765 6_665
In Se4 Ba1 97.89(3) . 5_445
In Se4 Ba1 97.89(3) . 5_545
Ba1 Se4 Ba1 81.38(3) 5_445 5_545
In Se4 Ba2 90.74(3) . 6_765
Ba1 Se4 Ba2 171.28(4) 5_445 6_765
Ba1 Se4 Ba2 98.786(18) 5_545 6_765
In Se4 Ba2 90.74(3) . 6_665
Ba1 Se4 Ba2 98.786(18) 5_445 6_665
Ba1 Se4 Ba2 171.28(4) 5_545 6_665
Ba2 Se4 Ba2 79.72(3) 6_765 6_665
In Se5 In 109.66(5) 6_765 6_665
In Se5 Y 84.75(3) 6_765 .
In Se5 Y 84.75(3) 6_665 .
In Se5 Ba2 106.94(3) 6_765 2_775
In Se5 Ba2 106.94(3) 6_665 2_775
Y Se5 Ba2 158.76(4) . 2_775
In Se5 Ba1 121.46(3) 6_765 .
In Se5 Ba1 121.46(3) 6_665 .
Y Se5 Ba1 74.12(3) . .
Ba2 Se5 Ba1 84.63(3) 2_775 .

loop_
_geom_bond_atom_site_label_1
_geom_bond_atom_site_label_2
_geom_bond_distance
_geom_bond_site_symmetry_2
Ba1 Se4 3.2610(9) 5
Ba1 Se4 3.2610(9) 5_455
Ba1 Se1 3.2704(10) 6_664
Ba1 Se1 3.2704(10) 6_764
Ba1 Se2 3.2889(10) 6_765
Ba1 Se2 3.2889(10) 6_665
Ba1 Se3 3.4646(13) .
Ba1 Se5 3.8239(13) .
Ba1 Y 4.1854(13) .
Ba1 Ba1 4.2519(9) 1_655
Ba1 Ba1 4.2519(9) 1_455
Ba2 Se1 3.2496(10) 6_764
Ba2 Se1 3.2496(10) 6_664
Ba2 Se2 3.2739(13) .
Ba2 Se4 3.3170(10) 6_764
Ba2 Se4 3.3170(10) 6_664
Ba2 Se3 3.5306(10) 6_664
Ba2 Se3 3.5306(10) 6_764
Ba2 Se5 3.5899(13) 2_774
Ba2 Ba2 4.2519(9) 1_455
Ba2 Ba2 4.2519(9) 1_655
Ba2 Y 4.4279(11) 6_664
Ba2 Y 4.4279(11) 6_764
In Se4 2.5045(13) .
In Se5 2.6007(8) 6_664
In Se5 2.6007(8) 6_764
In Se3 2.6840(13) .
Y Se1 2.7472(13) .
Y Se2 2.8240(10) 6_665
Y Se2 2.8240(10) 6_765
Y Se3 2.9327(10) 6_765
Y Se3 2.9327(10) 6_665
Y Se5 3.0435(15) .
Y Ba2 4.4279(11) 6_665
Y Ba2 4.4279(11) 6_765
Se1 Ba2 3.2496(10) 6_665
Se1 Ba2 3.2496(10) 6_765
Se1 Ba1 3.2704(10) 6_765
Se1 Ba1 3.2704(10) 6_665
Se2 Y 2.8240(10) 6_764
Se2 Y 2.8240(10) 6_664
Se2 Ba1 3.2889(10) 6_664
Se2 Ba1 3.2889(10) 6_764
Se3 Y 2.9327(10) 6_664
Se3 Y 2.9327(10) 6_764
Se3 Ba2 3.5306(10) 6_765
Se3 Ba2 3.5306(10) 6_665
Se4 Ba1 3.2610(9) 5_445
Se4 Ba1 3.2610(9) 5_545
Se4 Ba2 3.3170(10) 6_765
Se4 Ba2 3.3170(10) 6_665
Se5 In 2.6007(8) 6_765
Se5 In 2.6007(8) 6_665
Se5 Ba2 3.5899(13) 2_775
